data_4335217
loop_
_publ_author_name
'Wah-Leung Tong'
'Shek-Man Yiu'
'Michael C. W. Chan'

_publ_contact_author_name
;
;
_publ_section_title
;
 Crowded Bis-(M-salphen) [M = Pt(II), Zn(II)] Coordination Architectures:
 Luminescent Properties and Ion-Selective Responses
;
_journal_name_full 'Inorganic Chemistry'
_journal_page_first 7114
_journal_page_last 7124
_journal_paper_doi 10.1021/ic400692x
_journal_volume 52
_journal_year 2013
_chemical_formula_moiety 'C79 H86 N4 O5 Pt2, C2 H3 N'
_chemical_formula_sum 'C81 H89 N5 O5 Pt2'
_chemical_formula_weight 1602.75
_chemical_name_systematic
;
 ? 
;
_space_group_crystal_system triclinic
_space_group_IT_number 2
_space_group_name_Hall '-P 1'
_space_group_name_H-M_alt 'P -1'
_symmetry_space_group_name_Hall '-P 1'
_symmetry_space_group_name_H-M 'P -1'
_atom_sites_solution_hydrogens geom
_atom_sites_solution_primary direct
_atom_sites_solution_secondary difmap
_audit_creation_date 2013-02-06
_audit_creation_method
;
  Olex2 1.1
  (compiled 2011.08.18 svn.r1932, GUI svn.r3819)
;
_cell_angle_alpha 79.279(2)
_cell_angle_beta 82.533(2)
_cell_angle_gamma 74.807(2)
_cell_formula_units_Z 2
_cell_length_a 13.8143(3)
_cell_length_b 16.1333(4)
_cell_length_c 18.8378(5)
_cell_measurement_reflns_used 25280
_cell_measurement_temperature 173(2)
_cell_measurement_theta_max 71.6628
_cell_measurement_theta_min 3.3246
_cell_volume 3966.30(17)
_computing_cell_refinement
;
CrysAlisPro, Agilent Technologies,
Version 1.171.35.11 (release 16-05-2011 CrysAlis171 .NET)
(compiled May 16 2011,17:55:39)
;
_computing_data_collection
;
CrysAlisPro, Agilent Technologies,
Version 1.171.35.11 (release 16-05-2011 CrysAlis171 .NET)
(compiled May 16 2011,17:55:39)
;
_computing_data_reduction
;
CrysAlisPro, Agilent Technologies,
Version 1.171.35.11 (release 16-05-2011 CrysAlis171 .NET)
(compiled May 16 2011,17:55:39)
;
_computing_molecular_graphics
;
O. V. Dolomanov, L. J. Bourhis, R. J. Gildea, J. A. K. Howard and H. Puschmann,
OLEX2: a complete structure solution, refinement and analysis program.
J. Appl. Cryst. (2009). 42, 339-341.
;
_computing_publication_material
;
O. V. Dolomanov, L. J. Bourhis, R. J. Gildea, J. A. K. Howard and H. Puschmann,
OLEX2: a complete structure solution, refinement and analysis program.
J. Appl. Cryst. (2009). 42, 339-341.
;
_computing_structure_refinement
;
XL, G.M. Sheldrick, Acta Cryst.
(2008). A64, 112-122
;
_computing_structure_solution 'SHELXS-97 (Sheldrick, 1990)'
_diffrn_ambient_temperature 173(2)
_diffrn_detector_area_resol_mean 16.1270
_diffrn_measured_fraction_theta_full 0.995
_diffrn_measured_fraction_theta_max 0.995
_diffrn_measurement_details
;
  1 omega  -61.00   -4.00   1.0000    2.5000
omega____ theta____ kappa____ phi______ frames
    -        0.0000  -77.0000 -180.0000 57

  2 omega    0.00   29.00   1.0000    2.5000
omega____ theta____ kappa____ phi______ frames
    -        0.0000  -77.0000 -180.0000 29

  3 omega  -21.00   25.00   1.0000    2.5000
omega____ theta____ kappa____ phi______ frames
    -        0.0000  -98.0000   42.0000 46

  4 omega  -26.00   49.00   1.0000    2.5000
omega____ theta____ kappa____ phi______ frames
    -        0.0000   37.0000    0.0000 75

  5 omega -110.00  -23.00   1.0000    8.0000
omega____ theta____ kappa____ phi______ frames
    -      -55.0000  125.0000  120.0000 87

  6 omega -117.00  -29.00   1.0000    8.0000
omega____ theta____ kappa____ phi______ frames
    -      -55.0000  -77.0000 -120.0000 88

  7 omega  -83.00   15.00   1.0000    8.0000
omega____ theta____ kappa____ phi______ frames
    -      -55.0000   77.0000    0.0000 98

  8 omega   77.00  107.00   1.0000    8.0000
omega____ theta____ kappa____ phi______ frames
    -       55.0000  125.0000  -30.0000 30

  9 omega   78.00  119.00   1.0000    8.0000
omega____ theta____ kappa____ phi______ frames
    -       55.0000  125.0000  -90.0000 41

 10 omega   73.00   98.00   1.0000    8.0000
omega____ theta____ kappa____ phi______ frames
    -       55.0000  125.0000 -150.0000 25

 11 omega   79.00  104.00   1.0000    8.0000
omega____ theta____ kappa____ phi______ frames
    -       55.0000   98.0000  -42.0000 25

 12 omega -128.00  -31.00   1.0000   16.0000
omega____ theta____ kappa____ phi______ frames
    -      -64.0000  -25.0000  -90.0000 97

 13 omega  -66.00    2.00   1.0000   16.0000
omega____ theta____ kappa____ phi______ frames
    -      -64.0000   50.0000  120.0000 68

 14 omega   37.00   63.00   1.0000   16.0000
omega____ theta____ kappa____ phi______ frames
    -      110.0000  -25.0000  120.0000 26

 15 omega   38.00   70.00   1.0000   16.0000
omega____ theta____ kappa____ phi______ frames
    -      110.0000  -25.0000  -60.0000 32

 16 omega   41.00   71.00   1.0000   16.0000
omega____ theta____ kappa____ phi______ frames
    -      110.0000  -88.0000   -6.0000 30

 17 omega   37.00   71.00   1.0000   16.0000
omega____ theta____ kappa____ phi______ frames
    -      110.0000  -25.0000 -180.0000 34

 18 omega   38.00  119.00   1.0000   16.0000
omega____ theta____ kappa____ phi______ frames
    -      110.0000  -88.0000  159.0000 81

 19 omega   94.00  120.00   1.0000   16.0000
omega____ theta____ kappa____ phi______ frames
    -      110.0000  -88.0000  109.0000 26

 20 omega   41.00   67.00   1.0000   16.0000
omega____ theta____ kappa____ phi______ frames
    -      110.0000  -25.0000 -150.0000 26

 21 omega   41.00   75.00   1.0000   16.0000
omega____ theta____ kappa____ phi______ frames
    -      110.0000  -50.0000  150.0000 34

 22 omega   38.00   71.00   1.0000   16.0000
omega____ theta____ kappa____ phi______ frames
    -      110.0000  -25.0000  -90.0000 33

 23 omega   87.00  144.00   1.0000   16.0000
omega____ theta____ kappa____ phi______ frames
    -      110.0000  -88.0000 -145.0000 57

 24 omega   41.00   69.00   1.0000   16.0000
omega____ theta____ kappa____ phi______ frames
    -      110.0000  -25.0000   90.0000 28

 25 omega   51.00   80.00   1.0000   16.0000
omega____ theta____ kappa____ phi______ frames
    -      110.0000  -50.0000    0.0000 29

 26 omega   43.00  142.00   1.0000   16.0000
omega____ theta____ kappa____ phi______ frames
    -      110.0000    0.0000 -180.0000 99

 27 omega   41.00   67.00   1.0000   16.0000
omega____ theta____ kappa____ phi______ frames
    -      110.0000  -25.0000 -120.0000 26

 28 omega   40.00   65.00   1.0000   16.0000
omega____ theta____ kappa____ phi______ frames
    -      110.0000  -25.0000  -30.0000 25

 29 omega  113.00  177.00   1.0000   16.0000
omega____ theta____ kappa____ phi______ frames
    -      110.0000   25.0000 -150.0000 64

 30 omega   45.00   71.00   1.0000   16.0000
omega____ theta____ kappa____ phi______ frames
    -      110.0000  -25.0000   60.0000 26

 31 omega   57.00   83.00   1.0000   16.0000
omega____ theta____ kappa____ phi______ frames
    -      110.0000  -50.0000   30.0000 26

 32 omega   54.00   82.00   1.0000   16.0000
omega____ theta____ kappa____ phi______ frames
    -      110.0000  -50.0000 -120.0000 28

 33 omega   99.00  129.00   1.0000   16.0000
omega____ theta____ kappa____ phi______ frames
    -      110.0000  -88.0000   -6.0000 30

 34 omega   43.00   77.00   1.0000   16.0000
omega____ theta____ kappa____ phi______ frames
    -      110.0000  -50.0000 -180.0000 34

 35 omega   43.00  128.00   1.0000   16.0000
omega____ theta____ kappa____ phi______ frames
    -      110.0000  -88.0000   28.0000 85

 36 omega   42.00   81.00   1.0000   16.0000
omega____ theta____ kappa____ phi______ frames
    -      110.0000  -50.0000   60.0000 39

 37 omega   91.00  119.00   1.0000   16.0000
omega____ theta____ kappa____ phi______ frames
    -      110.0000  -88.0000  -82.0000 28

 38 omega   83.00  117.00   1.0000   16.0000
omega____ theta____ kappa____ phi______ frames
    -      110.0000   77.0000   60.0000 34

 39 omega   39.00   71.00   1.0000   16.0000
omega____ theta____ kappa____ phi______ frames
    -      110.0000  -88.0000  -82.0000 32

 40 omega  -70.00   30.00   1.0000    2.5000
omega____ theta____ kappa____ phi______ frames
    -        0.0000  -77.0000   60.0000 100

 41 omega  -70.00   30.00   1.0000    2.5000
omega____ theta____ kappa____ phi______ frames
    -        0.0000  -77.0000  -60.0000 100

 42 omega  -26.00   72.00   1.0000    2.5000
omega____ theta____ kappa____ phi______ frames
    -        0.0000   37.0000  -90.0000 98

 43 omega -125.00  -25.00   1.0000    8.0000
omega____ theta____ kappa____ phi______ frames
    -      -55.0000  -77.0000    0.0000 100

 44 omega -125.00  -25.00   1.0000    8.0000
omega____ theta____ kappa____ phi______ frames
    -      -55.0000  -77.0000  150.0000 100

 45 omega -125.00  -25.00   1.0000    8.0000
omega____ theta____ kappa____ phi______ frames
    -      -55.0000  -77.0000  -60.0000 100

 46 omega -125.00  -62.00   1.0000    8.0000
omega____ theta____ kappa____ phi______ frames
    -      -55.0000  -77.0000 -180.0000 63
;
_diffrn_measurement_device_type 'Xcalibur, Sapphire3, Gemini ultra'
_diffrn_measurement_method '\w scans'
_diffrn_orient_matrix_UB_11 0.0304600000
_diffrn_orient_matrix_UB_12 -0.0968326000
_diffrn_orient_matrix_UB_13 -0.0084383000
_diffrn_orient_matrix_UB_21 0.0324119000
_diffrn_orient_matrix_UB_22 -0.0244240000
_diffrn_orient_matrix_UB_23 0.0779179000
_diffrn_orient_matrix_UB_31 -0.1071169000
_diffrn_orient_matrix_UB_32 -0.0084266000
_diffrn_orient_matrix_UB_33 0.0289231000
_diffrn_radiation_monochromator mirror
_diffrn_radiation_type 'CU K\a'
_diffrn_radiation_wavelength 1.54184
_diffrn_reflns_av_R_equivalents 0.0468
_diffrn_reflns_av_unetI/netI 0.0307
_diffrn_reflns_limit_h_max 12
_diffrn_reflns_limit_h_min -16
_diffrn_reflns_limit_k_max 18
_diffrn_reflns_limit_k_min -19
_diffrn_reflns_limit_l_max 22
_diffrn_reflns_limit_l_min -22
_diffrn_reflns_number 35797
_diffrn_reflns_theta_full 67.00
_diffrn_reflns_theta_max 67.00
_diffrn_reflns_theta_min 3.33
_diffrn_source 'Enhance Ultra (Cu) x-ray Source'
_diffrn_source_current n/a
_diffrn_source_voltage n/a
_exptl_absorpt_coefficient_mu 6.884
_exptl_absorpt_correction_T_max 1.00000
_exptl_absorpt_correction_T_min 0.14876
_exptl_absorpt_correction_type multi-scan
_exptl_absorpt_process_details
;
CrysAlisPro, Agilent Technologies,
Version 1.171.35.11 (release 16-05-2011 CrysAlis171 .NET)
(compiled May 16 2011,17:55:39)
empirical absorption correction using spherical harmonics,
 implemented in SCALE3 ABSPACK scaling algorithm.
;
_exptl_crystal_colour red
_exptl_crystal_density_diffrn 1.342
_exptl_crystal_description block
_exptl_crystal_F_000 1612
_exptl_crystal_size_max 0.51
_exptl_crystal_size_mid 0.49
_exptl_crystal_size_min 0.04
_platon_squeeze_details
;
;
_refine_diff_density_max 2.350
_refine_diff_density_min -1.936
_refine_diff_density_rms 0.135
_refine_ls_extinction_method none
_refine_ls_goodness_of_fit_ref 1.045
_refine_ls_hydrogen_treatment mixed
_refine_ls_matrix_type full
_refine_ls_number_parameters 928
_refine_ls_number_reflns 14092
_refine_ls_number_restraints 142
_refine_ls_restrained_S_all 1.050
_refine_ls_R_factor_all 0.0355
_refine_ls_R_factor_gt 0.0342
_refine_ls_shift/su_max 0.001
_refine_ls_shift/su_mean 0.000
_refine_ls_structure_factor_coef Fsqd
_refine_ls_weighting_details 'calc w=1/[\s^2^(Fo^2^)+(0.0679P)^2^+2.5423P] where P=(Fo^2^+2Fc^2^)/3'
_refine_ls_weighting_scheme calc
_refine_ls_wR_factor_gt 0.0935
_refine_ls_wR_factor_ref 0.0949
_reflns_number_gt 13276
_reflns_number_total 14092
_reflns_threshold_expression >2sigma(I)
_cod_data_source_file ic400692x_si_002_1.cif
_cod_data_source_block 083111a_daiwah_Complex-4
_cod_database_code 4335217
_chemical_oxdiff_formula 'C11 H10 S O2'
_reflns_odcompleteness_completeness 99.40
_reflns_odcompleteness_iscentric 1
_reflns_odcompleteness_theta 68.13

loop_
_space_group_symop_id
_space_group_symop_operation_xyz
1 'x, y, z'
2 '-x, -y, -z'

loop_
_atom_site_label
_atom_site_type_symbol
_atom_site_fract_x
_atom_site_fract_y
_atom_site_fract_z
_atom_site_U_iso_or_equiv
_atom_site_adp_type
_atom_site_occupancy
_atom_site_symmetry_multiplicity
_atom_site_calc_flag
_atom_site_refinement_flags
_atom_site_disorder_assembly
_atom_site_disorder_group
C1 C -0.0877(3) 0.2629(2) 0.27148(18) 0.0273(7) Uani 1 1 d . A .
C2 C -0.0821(3) 0.2181(2) 0.34496(17) 0.0279(7) Uani 1 1 d . . .
C3 C -0.1616(3) 0.2431(3) 0.39473(19) 0.0379(8) Uani 1 1 d . A .
H3 H -0.1570 0.2134 0.4432 0.045 Uiso 1 1 calc R . .
C4 C -0.2494(3) 0.3093(3) 0.37974(19) 0.0399(9) Uani 1 1 d D . .
C5 C -0.2553(3) 0.3503(3) 0.3095(2) 0.0375(9) Uani 1 1 d . A .
H5 H -0.3142 0.3941 0.2972 0.045 Uiso 1 1 calc R . .
C6 C -0.1771(3) 0.3300(2) 0.25453(19) 0.0307(8) Uani 1 1 d . . .
C7 C -0.1918(3) 0.3830(2) 0.1856(2) 0.0281(7) Uani 1 1 d . A .
H7 H -0.2551 0.4239 0.1812 0.034 Uiso 1 1 calc R . .
C8 C -0.1486(2) 0.4386(2) 0.06153(17) 0.0230(6) Uani 1 1 d . A .
C9 C -0.2366(3) 0.5041(2) 0.04936(19) 0.0307(7) Uani 1 1 d . . .
H9 H -0.2880 0.5144 0.0877 0.037 Uiso 1 1 calc R . .
C10 C -0.2487(3) 0.5535(2) -0.0185(2) 0.0336(8) Uani 1 1 d . . .
H10 H -0.3088 0.5976 -0.0269 0.040 Uiso 1 1 calc R . .
C11 C -0.1738(3) 0.5392(2) -0.07458(19) 0.0335(8) Uani 1 1 d . . .
H11 H -0.1830 0.5731 -0.1213 0.040 Uiso 1 1 calc R . .
C12 C -0.0856(3) 0.4759(2) -0.06278(18) 0.0285(7) Uani 1 1 d . . .
H12 H -0.0340 0.4671 -0.1011 0.034 Uiso 1 1 calc R . .
C13 C -0.0724(2) 0.4254(2) 0.00445(17) 0.0229(6) Uani 1 1 d . A .
C14 C 0.0919(2) 0.3376(2) -0.02301(17) 0.0233(6) Uani 1 1 d . A .
H14 H 0.0885 0.3704 -0.0704 0.028 Uiso 1 1 calc R . .
C15 C 0.1812(3) 0.2711(2) -0.00930(18) 0.0232(7) Uani 1 1 d . . .
C16 C 0.2582(3) 0.2647(2) -0.06681(17) 0.0238(7) Uani 1 1 d . . .
H16 H 0.2464 0.3042 -0.1108 0.029 Uiso 1 1 calc R . .
C17 C 0.3494(2) 0.2045(2) -0.06254(17) 0.0221(6) Uani 1 1 d . . .
C18 C 0.3637(2) 0.1450(2) 0.00317(17) 0.0235(6) Uani 1 1 d . . .
H18 H 0.4239 0.1000 0.0071 0.028 Uiso 1 1 calc R . .
C19 C 0.2925(3) 0.1511(2) 0.06090(17) 0.0244(7) Uani 1 1 d . . .
H19 H 0.3063 0.1116 0.1046 0.029 Uiso 1 1 calc R . .
C20 C 0.1991(3) 0.2139(2) 0.05805(18) 0.0223(7) Uani 1 1 d . A .
C21 C 0.4309(2) 0.2078(2) -0.12235(17) 0.0228(6) Uani 1 1 d . . .
C22 C 0.4572(3) 0.2858(2) -0.14876(19) 0.0262(7) Uani 1 1 d . . .
H22 H 0.4229 0.3357 -0.1275 0.031 Uiso 1 1 calc R . .
C23 C 0.5317(3) 0.2941(2) -0.20516(19) 0.0280(7) Uani 1 1 d . . .
C24 C 0.5803(3) 0.2198(2) -0.23518(18) 0.0266(7) Uani 1 1 d . . .
H24 H 0.6315 0.2239 -0.2736 0.032 Uiso 1 1 calc R . .
C25 C 0.5568(2) 0.1398(2) -0.21116(17) 0.0232(6) Uani 1 1 d . . .
C26 C 0.4827(2) 0.1346(2) -0.15409(16) 0.0208(6) Uani 1 1 d . . .
C27 C 0.7207(3) 0.0303(2) -0.2199(2) 0.0347(8) Uani 1 1 d . . .
H27A H 0.7568 0.0759 -0.2385 0.052 Uiso 1 1 calc R . .
H27B H 0.7568 -0.0233 -0.2385 0.052 Uiso 1 1 calc R . .
H27C H 0.7169 0.0196 -0.1668 0.052 Uiso 1 1 calc R . .
C28 C 0.6191(4) 0.0823(3) -0.3288(2) 0.0411(10) Uani 1 1 d . . .
H28A H 0.5509 0.1043 -0.3445 0.062 Uiso 1 1 calc R . .
H28B H 0.6529 0.0299 -0.3499 0.062 Uiso 1 1 calc R . .
H28C H 0.6571 0.1269 -0.3450 0.062 Uiso 1 1 calc R . .
C29 C 0.6134(2) 0.0599(2) -0.24515(17) 0.0235(7) Uani 1 1 d . . .
C30 C 0.5614(2) -0.0144(2) -0.21907(16) 0.0207(6) Uani 1 1 d . . .
C31 C 0.4878(2) -0.0111(2) -0.16108(16) 0.0207(6) Uani 1 1 d . . .
C32 C 0.4455(2) -0.0817(2) -0.13268(17) 0.0221(6) Uani 1 1 d . . .
C33 C 0.4790(3) -0.1567(2) -0.16458(18) 0.0253(7) Uani 1 1 d . B .
H33 H 0.4519 -0.2054 -0.1454 0.030 Uiso 1 1 calc R . .
C34 C 0.5514(3) -0.1626(2) -0.22400(17) 0.0254(7) Uani 1 1 d D . .
C35 C 0.5911(3) -0.0909(2) -0.24970(17) 0.0251(7) Uani 1 1 d . B .
H35 H 0.6405 -0.0938 -0.2898 0.030 Uiso 1 1 calc R . .
C36 C 0.2249(3) -0.0820(2) 0.05339(18) 0.0221(7) Uani 1 1 d . . .
C37 C 0.3167(2) -0.1469(2) 0.05088(17) 0.0233(6) Uani 1 1 d . . .
H37 H 0.3306 -0.1920 0.0912 0.028 Uiso 1 1 calc R . .
C38 C 0.3854(3) -0.1463(2) -0.00789(18) 0.0245(7) Uani 1 1 d . . .
H38 H 0.4451 -0.1918 -0.0080 0.029 Uiso 1 1 calc R . .
C39 C 0.3703(2) -0.0792(2) -0.06900(17) 0.0223(6) Uani 1 1 d . . .
C40 C 0.2840(3) -0.0135(2) -0.06622(17) 0.0236(7) Uani 1 1 d . . .
H40 H 0.2738 0.0331 -0.1057 0.028 Uiso 1 1 calc R . .
C41 C 0.2098(3) -0.0126(2) -0.00673(18) 0.0224(7) Uani 1 1 d . . .
C42 C 0.1228(3) 0.0590(2) -0.01325(18) 0.0247(7) Uani 1 1 d . . .
H42 H 0.1221 0.1013 -0.0558 0.030 Uiso 1 1 calc R . .
C43 C -0.0410(2) 0.1431(2) 0.02216(18) 0.0249(7) Uani 1 1 d . . .
C44 C -0.0541(3) 0.2041(2) -0.04062(19) 0.0274(7) Uani 1 1 d . . .
H44 H -0.0036 0.2002 -0.0800 0.033 Uiso 1 1 calc R . .
C45 C -0.1407(3) 0.2703(2) -0.0456(2) 0.0319(8) Uani 1 1 d . . .
H45 H -0.1504 0.3115 -0.0888 0.038 Uiso 1 1 calc R . .
C46 C -0.2136(3) 0.2766(2) 0.0127(2) 0.0333(8) Uani 1 1 d . . .
H46 H -0.2717 0.3238 0.0098 0.040 Uiso 1 1 calc R . .
C47 C -0.2029(3) 0.2151(2) 0.07523(19) 0.0290(7) Uani 1 1 d . . .
H47 H -0.2534 0.2195 0.1147 0.035 Uiso 1 1 calc R . .
C48 C -0.1170(3) 0.1469(2) 0.07894(18) 0.0244(7) Uani 1 1 d . . .
C49 C -0.1657(3) 0.0641(2) 0.19127(19) 0.0276(7) Uani 1 1 d . . .
H49 H -0.2272 0.1076 0.1919 0.033 Uiso 1 1 calc R . .
C50 C -0.1563(3) -0.0074(2) 0.25043(18) 0.0282(7) Uani 1 1 d . . .
C51 C -0.2391(3) -0.0011(3) 0.30381(19) 0.0329(8) Uani 1 1 d . . .
H51 H -0.2960 0.0467 0.2968 0.039 Uiso 1 1 calc R . .
C52 C -0.2398(3) -0.0612(3) 0.36479(18) 0.0341(8) Uani 1 1 d . . .
C53 C -0.1552(3) -0.1328(2) 0.37149(18) 0.0322(7) Uani 1 1 d . . .
H53 H -0.1551 -0.1755 0.4137 0.039 Uiso 1 1 calc R . .
C54 C -0.0727(3) -0.1456(2) 0.32157(18) 0.0287(7) Uani 1 1 d . . .
C55 C -0.0704(3) -0.0794(2) 0.25895(18) 0.0272(7) Uani 1 1 d . . .
C56 C 0.0114(3) 0.1450(2) 0.36656(18) 0.0307(7) Uani 1 1 d . . .
C57 C 0.0025(3) 0.1091(3) 0.4473(2) 0.0449(10) Uani 1 1 d . . .
H57A H 0.0634 0.0638 0.4596 0.067 Uiso 1 1 calc R . .
H57B H -0.0563 0.0843 0.4589 0.067 Uiso 1 1 calc R . .
H57C H -0.0052 0.1562 0.4754 0.067 Uiso 1 1 calc R . .
C58 C 0.0208(3) 0.0701(3) 0.3248(2) 0.0446(10) Uani 1 1 d . . .
H58A H 0.0251 0.0918 0.2726 0.067 Uiso 1 1 calc R . .
H58B H -0.0383 0.0459 0.3382 0.067 Uiso 1 1 calc R . .
H58C H 0.0817 0.0247 0.3368 0.067 Uiso 1 1 calc R . .
C59 C 0.1061(3) 0.1788(3) 0.3502(2) 0.0434(9) Uani 1 1 d . . .
H59A H 0.1000 0.2261 0.3778 0.065 Uiso 1 1 calc R . .
H59B H 0.1147 0.2006 0.2982 0.065 Uiso 1 1 calc R . .
H59C H 0.1645 0.1315 0.3641 0.065 Uiso 1 1 calc R . .
C60 C -0.3335(9) 0.3318(9) 0.4399(6) 0.047(4) Uani 0.50 1 d PDU A 1
C60A C -0.3256(11) 0.3363(10) 0.4431(7) 0.059(5) Uani 0.50 1 d PDU A 2
C61 C -0.3792(11) 0.2535(8) 0.4688(8) 0.063(3) Uani 0.50 1 d PDU A 1
H61A H -0.4100 0.2400 0.4297 0.095 Uiso 0.50 1 calc PR A 1
H61B H -0.4307 0.2677 0.5086 0.095 Uiso 0.50 1 calc PR A 1
H61C H -0.3262 0.2031 0.4864 0.095 Uiso 0.50 1 calc PR A 1
C61A C -0.3528(12) 0.2555(9) 0.4906(8) 0.070(4) Uani 0.50 1 d PDU A 2
H61D H -0.3696 0.2196 0.4596 0.105 Uiso 0.50 1 calc PR A 2
H61E H -0.4109 0.2739 0.5249 0.105 Uiso 0.50 1 calc PR A 2
H61F H -0.2953 0.2215 0.5174 0.105 Uiso 0.50 1 calc PR A 2
C62 C -0.4156(15) 0.4147(9) 0.4164(11) 0.054(3) Uani 0.50 1 d PDU A 1
H62A H -0.3849 0.4642 0.4012 0.080 Uiso 0.50 1 calc PR A 1
H62B H -0.4662 0.4263 0.4572 0.080 Uiso 0.50 1 calc PR A 1
H62C H -0.4479 0.4063 0.3758 0.080 Uiso 0.50 1 calc PR A 1
C62A C -0.4250(17) 0.3936(11) 0.4140(14) 0.072(5) Uani 0.50 1 d PDU A 2
H62D H -0.4156 0.4512 0.3918 0.108 Uiso 0.50 1 calc PR A 2
H62E H -0.4779 0.3996 0.4541 0.108 Uiso 0.50 1 calc PR A 2
H62F H -0.4447 0.3664 0.3776 0.108 Uiso 0.50 1 calc PR A 2
C63 C -0.2831(12) 0.3552(10) 0.4996(9) 0.062(3) Uani 0.50 1 d PDU A 1
H63A H -0.2341 0.3035 0.5207 0.094 Uiso 0.50 1 calc PR A 1
H63B H -0.3346 0.3758 0.5376 0.094 Uiso 0.50 1 calc PR A 1
H63C H -0.2486 0.4011 0.4784 0.094 Uiso 0.50 1 calc PR A 1
C63A C -0.2824(15) 0.3855(10) 0.4895(11) 0.071(4) Uani 0.50 1 d PDU A 2
H63D H -0.2163 0.3506 0.5036 0.107 Uiso 0.50 1 calc PR A 2
H63E H -0.3281 0.3956 0.5331 0.107 Uiso 0.50 1 calc PR A 2
H63F H -0.2755 0.4414 0.4612 0.107 Uiso 0.50 1 calc PR A 2
C64 C 0.5628(3) 0.3791(2) -0.2313(2) 0.0396(9) Uani 1 1 d . . .
C65 C 0.6553(4) 0.3765(4) -0.1934(4) 0.0705(16) Uani 1 1 d . . .
H65A H 0.6374 0.3732 -0.1411 0.106 Uiso 1 1 calc R . .
H65B H 0.6790 0.4292 -0.2121 0.106 Uiso 1 1 calc R . .
H65C H 0.7089 0.3253 -0.2029 0.106 Uiso 1 1 calc R . .
C66 C 0.4776(4) 0.4573(3) -0.2163(3) 0.0595(14) Uani 1 1 d . . .
H66A H 0.4147 0.4506 -0.2306 0.089 Uiso 1 1 calc R . .
H66B H 0.4931 0.5106 -0.2443 0.089 Uiso 1 1 calc R . .
H66C H 0.4702 0.4611 -0.1645 0.089 Uiso 1 1 calc R . .
C67 C 0.5902(5) 0.3922(3) -0.3137(3) 0.0652(15) Uani 1 1 d . . .
H67A H 0.6495 0.3466 -0.3256 0.098 Uiso 1 1 calc R . .
H67B H 0.6052 0.4493 -0.3294 0.098 Uiso 1 1 calc R . .
H67C H 0.5335 0.3892 -0.3385 0.098 Uiso 1 1 calc R . .
C68 C 0.5882(3) -0.2472(2) -0.25551(19) 0.0384(8) Uani 0.50 1 d PDU B 1
C68A C 0.5882(3) -0.2472(2) -0.25551(19) 0.0384(8) Uani 0.50 1 d PDU B 2
C69 C 0.4938(8) -0.2800(7) -0.2640(7) 0.046(2) Uani 0.50 1 d PDU B 1
H69A H 0.4598 -0.2945 -0.2160 0.070 Uiso 0.50 1 calc PR B 1
H69B H 0.5151 -0.3318 -0.2876 0.070 Uiso 0.50 1 calc PR B 1
H69C H 0.4473 -0.2341 -0.2936 0.070 Uiso 0.50 1 calc PR B 1
C69A C 0.5153(11) -0.3058(9) -0.2428(10) 0.073(4) Uani 0.50 1 d PDU B 2
H69D H 0.5088 -0.3299 -0.1911 0.110 Uiso 0.50 1 calc PR B 2
H69E H 0.5408 -0.3533 -0.2711 0.110 Uiso 0.50 1 calc PR B 2
H69F H 0.4492 -0.2718 -0.2578 0.110 Uiso 0.50 1 calc PR B 2
C70 C 0.6511(11) -0.3178(8) -0.2029(8) 0.067(3) Uani 0.50 1 d PDU B 1
H70A H 0.7144 -0.3028 -0.1992 0.101 Uiso 0.50 1 calc PR B 1
H70B H 0.6658 -0.3736 -0.2207 0.101 Uiso 0.50 1 calc PR B 1
H70C H 0.6137 -0.3226 -0.1551 0.101 Uiso 0.50 1 calc PR B 1
C70A C 0.6862(8) -0.2981(8) -0.2189(7) 0.061(3) Uani 0.50 1 d PDU B 2
H70D H 0.7374 -0.2646 -0.2321 0.091 Uiso 0.50 1 calc PR B 2
H70E H 0.7112 -0.3546 -0.2355 0.091 Uiso 0.50 1 calc PR B 2
H70F H 0.6716 -0.3071 -0.1661 0.091 Uiso 0.50 1 calc PR B 2
C71 C 0.6408(14) -0.2351(16) -0.3321(6) 0.042(3) Uani 0.50 1 d PDU B 1
H71A H 0.5946 -0.1928 -0.3644 0.063 Uiso 0.50 1 calc PR B 1
H71B H 0.6608 -0.2909 -0.3500 0.063 Uiso 0.50 1 calc PR B 1
H71C H 0.7007 -0.2138 -0.3309 0.063 Uiso 0.50 1 calc PR B 1
C71A C 0.6178(15) -0.2277(19) -0.3374(5) 0.047(4) Uani 0.50 1 d PDU B 2
H71D H 0.5607 -0.1873 -0.3613 0.071 Uiso 0.50 1 calc PR B 2
H71E H 0.6359 -0.2819 -0.3577 0.071 Uiso 0.50 1 calc PR B 2
H71F H 0.6754 -0.2014 -0.3453 0.071 Uiso 0.50 1 calc PR B 2
C72 C 0.0160(3) -0.2260(3) 0.3315(2) 0.0361(8) Uani 1 1 d . . .
C73 C 0.1112(3) -0.1991(3) 0.3406(2) 0.0455(10) Uani 1 1 d . . .
H73A H 0.1306 -0.1633 0.2957 0.068 Uiso 1 1 calc R . .
H73B H 0.1658 -0.2512 0.3513 0.068 Uiso 1 1 calc R . .
H73C H 0.0982 -0.1655 0.3806 0.068 Uiso 1 1 calc R . .
C74 C 0.0332(4) -0.2748(3) 0.2658(3) 0.0513(11) Uani 1 1 d . . .
H74A H -0.0299 -0.2876 0.2581 0.077 Uiso 1 1 calc R . .
H74B H 0.0848 -0.3294 0.2754 0.077 Uiso 1 1 calc R . .
H74C H 0.0556 -0.2384 0.2224 0.077 Uiso 1 1 calc R . .
C75 C -0.0034(4) -0.2910(3) 0.3992(2) 0.0524(11) Uani 1 1 d . . .
H75A H -0.0198 -0.2613 0.4417 0.079 Uiso 1 1 calc R . .
H75B H 0.0570 -0.3386 0.4062 0.079 Uiso 1 1 calc R . .
H75C H -0.0598 -0.3144 0.3928 0.079 Uiso 1 1 calc R . .
C76 C -0.3259(3) -0.0529(3) 0.42536(19) 0.0380(9) Uani 1 1 d . . .
C77 C -0.3653(4) -0.1374(4) 0.4420(3) 0.0621(13) Uani 1 1 d . . .
H77A H -0.3105 -0.1873 0.4579 0.093 Uiso 1 1 calc R . .
H77B H -0.3895 -0.1465 0.3981 0.093 Uiso 1 1 calc R . .
H77C H -0.4205 -0.1314 0.4804 0.093 Uiso 1 1 calc R . .
C78 C -0.4140(3) 0.0230(4) 0.4033(2) 0.0579(14) Uani 1 1 d . . .
H78A H -0.4674 0.0272 0.4432 0.087 Uiso 1 1 calc R . .
H78B H -0.4401 0.0136 0.3603 0.087 Uiso 1 1 calc R . .
H78C H -0.3914 0.0771 0.3923 0.087 Uiso 1 1 calc R . .
C79 C -0.2871(4) -0.0417(4) 0.4932(2) 0.0643(15) Uani 1 1 d . . .
H79A H -0.2617 0.0109 0.4838 0.096 Uiso 1 1 calc R . .
H79B H -0.2325 -0.0924 0.5080 0.096 Uiso 1 1 calc R . .
H79C H -0.3419 -0.0364 0.5321 0.096 Uiso 1 1 calc R . .
N1 N -0.1286(2) 0.38201(19) 0.12769(16) 0.0228(6) Uani 1 1 d . . .
N2 N 0.0141(2) 0.35777(17) 0.02337(15) 0.0211(5) Uani 1 1 d . . .
N3 N 0.0446(2) 0.07162(18) 0.03374(15) 0.0218(6) Uani 1 1 d . . .
N4 N -0.1000(2) 0.07610(19) 0.13736(16) 0.0228(6) Uani 1 1 d . . .
O1 O -0.01079(18) 0.24000(16) 0.22489(13) 0.0287(5) Uani 1 1 d . . .
O2 O 0.13782(17) 0.21390(16) 0.11689(13) 0.0255(5) Uani 1 1 d . . .
O3 O 0.16260(17) -0.09214(16) 0.11001(13) 0.0231(5) Uani 1 1 d . . .
O4 O 0.01133(18) -0.08912(16) 0.21448(13) 0.0280(5) Uani 1 1 d . . .
O5 O 0.45396(17) 0.05948(14) -0.12558(12) 0.0262(5) Uani 1 1 d . . .
Pt1 Pt 0.003460(9) 0.298583(8) 0.123149(6) 0.01968(6) Uani 1 1 d . A .
Pt2 Pt 0.029956(9) -0.007663(8) 0.124074(6) 0.02000(6) Uani 1 1 d . . .
C80 C 0.9074(5) 0.5199(4) 0.2565(4) 0.0754(16) Uani 1 1 d . . .
C81 C 0.9474(9) 0.4632(6) 0.3209(6) 0.148(5) Uani 1 1 d . . .
H81A H 0.8943 0.4382 0.3494 0.222 Uiso 1 1 calc R . .
H81B H 0.9713 0.4969 0.3501 0.222 Uiso 1 1 calc R . .
H81C H 1.0034 0.4163 0.3066 0.222 Uiso 1 1 calc R . .
N5 N 0.8749(5) 0.5638(4) 0.2065(3) 0.0868(17) Uani 1 1 d . . .

loop_
_atom_site_aniso_label
_atom_site_aniso_U_11
_atom_site_aniso_U_22
_atom_site_aniso_U_33
_atom_site_aniso_U_23
_atom_site_aniso_U_13
_atom_site_aniso_U_12
C1 0.0285(18) 0.0249(16) 0.0254(16) -0.0046(13) -0.0002(13) -0.0014(14)
C2 0.0273(18) 0.0286(16) 0.0231(16) -0.0027(13) -0.0003(13) -0.0006(14)
C3 0.041(2) 0.041(2) 0.0234(17) -0.0004(15) 0.0011(15) -0.0003(17)
C4 0.036(2) 0.048(2) 0.0251(17) -0.0030(16) 0.0055(15) 0.0028(17)
C5 0.031(2) 0.041(2) 0.0284(18) -0.0024(16) 0.0058(15) 0.0054(16)
C6 0.0285(19) 0.0334(19) 0.0245(17) -0.0034(14) -0.0002(14) 0.0005(15)
C7 0.0180(17) 0.0307(18) 0.0281(18) -0.0013(14) 0.0009(14) 0.0035(14)
C8 0.0205(16) 0.0240(15) 0.0223(15) -0.0011(12) -0.0038(12) -0.0025(12)
C9 0.0268(18) 0.0276(17) 0.0315(17) -0.0036(14) -0.0017(14) 0.0033(14)
C10 0.0236(18) 0.0301(17) 0.0390(19) 0.0002(15) -0.0068(15) 0.0058(14)
C11 0.036(2) 0.0297(17) 0.0298(18) 0.0035(14) -0.0109(15) -0.0008(15)
C12 0.0272(18) 0.0292(17) 0.0249(16) -0.0008(13) -0.0012(13) -0.0028(14)
C13 0.0197(16) 0.0200(15) 0.0270(16) -0.0038(12) -0.0047(13) -0.0002(12)
C14 0.0223(17) 0.0207(15) 0.0230(15) 0.0000(12) -0.0015(12) -0.0014(13)
C15 0.0219(17) 0.0223(15) 0.0218(16) -0.0009(12) -0.0019(13) -0.0011(13)
C16 0.0234(17) 0.0252(16) 0.0189(15) -0.0002(12) 0.0030(12) -0.0037(13)
C17 0.0212(16) 0.0212(15) 0.0222(15) -0.0017(12) -0.0005(12) -0.0039(12)
C18 0.0189(16) 0.0243(15) 0.0235(15) -0.0034(12) -0.0010(12) 0.0007(12)
C19 0.0248(17) 0.0240(15) 0.0198(15) 0.0017(12) -0.0032(13) -0.0009(13)
C20 0.0161(16) 0.0295(17) 0.0198(16) -0.0029(13) 0.0007(12) -0.0044(13)
C21 0.0176(15) 0.0261(16) 0.0212(15) -0.0021(12) -0.0009(12) -0.0007(12)
C22 0.0251(18) 0.0201(15) 0.0279(17) -0.0009(13) -0.0004(13) 0.0013(13)
C23 0.0205(17) 0.0235(16) 0.0322(17) 0.0047(13) 0.0008(13) 0.0001(13)
C24 0.0225(17) 0.0242(16) 0.0259(16) 0.0033(13) 0.0050(13) -0.0019(13)
C25 0.0213(16) 0.0243(16) 0.0211(15) -0.0001(12) -0.0017(12) -0.0028(13)
C26 0.0185(15) 0.0221(15) 0.0198(14) 0.0006(12) -0.0017(12) -0.0040(12)
C27 0.0156(17) 0.0306(18) 0.058(2) -0.0145(17) 0.0022(15) -0.0024(14)
C28 0.063(3) 0.041(2) 0.0218(18) -0.0031(15) 0.0100(17) -0.024(2)
C29 0.0221(17) 0.0271(16) 0.0204(15) -0.0043(12) 0.0031(12) -0.0064(13)
C30 0.0153(15) 0.0248(15) 0.0193(14) 0.0000(12) -0.0027(11) -0.0017(12)
C31 0.0186(15) 0.0239(15) 0.0190(14) -0.0032(12) -0.0037(12) -0.0032(12)
C32 0.0189(16) 0.0271(16) 0.0188(14) 0.0006(12) -0.0020(12) -0.0056(13)
C33 0.0250(17) 0.0244(16) 0.0263(16) -0.0009(13) -0.0032(13) -0.0076(13)
C34 0.0232(17) 0.0267(16) 0.0237(16) -0.0036(13) -0.0034(13) -0.0012(13)
C35 0.0239(17) 0.0287(16) 0.0188(15) -0.0027(12) 0.0001(12) -0.0012(13)
C36 0.0203(17) 0.0254(16) 0.0219(16) -0.0014(13) -0.0027(13) -0.0091(13)
C37 0.0199(16) 0.0238(15) 0.0238(15) 0.0016(12) -0.0035(12) -0.0040(12)
C38 0.0210(17) 0.0237(16) 0.0272(16) -0.0012(13) -0.0019(13) -0.0049(13)
C39 0.0189(16) 0.0262(15) 0.0238(15) -0.0044(12) 0.0002(12) -0.0096(13)
C40 0.0251(17) 0.0249(16) 0.0214(15) 0.0008(12) -0.0005(13) -0.0106(13)
C41 0.0190(16) 0.0243(16) 0.0244(16) -0.0031(13) -0.0016(13) -0.0070(13)
C42 0.0239(17) 0.0245(16) 0.0255(16) -0.0005(13) -0.0025(13) -0.0075(13)
C43 0.0216(16) 0.0212(15) 0.0326(17) -0.0040(13) -0.0056(14) -0.0049(13)
C44 0.0265(18) 0.0285(17) 0.0280(17) -0.0009(13) -0.0047(13) -0.0092(14)
C45 0.0321(19) 0.0240(16) 0.040(2) 0.0031(14) -0.0134(16) -0.0086(14)
C46 0.0266(19) 0.0238(17) 0.048(2) -0.0018(15) -0.0120(16) -0.0017(14)
C47 0.0225(17) 0.0266(16) 0.0372(18) -0.0043(14) -0.0042(14) -0.0045(13)
C48 0.0213(16) 0.0246(15) 0.0286(16) -0.0032(13) -0.0053(13) -0.0071(13)
C49 0.0179(17) 0.0357(19) 0.0256(17) -0.0031(14) -0.0014(13) -0.0016(14)
C50 0.0198(17) 0.0386(19) 0.0234(16) -0.0031(14) -0.0013(13) -0.0037(14)
C51 0.0207(18) 0.044(2) 0.0277(17) -0.0043(15) -0.0017(14) 0.0009(15)
C52 0.0236(18) 0.051(2) 0.0243(16) -0.0045(15) 0.0017(14) -0.0055(16)
C53 0.0274(18) 0.0405(19) 0.0240(16) 0.0004(14) -0.0007(13) -0.0047(15)
C54 0.0248(17) 0.0326(17) 0.0257(16) -0.0007(13) -0.0013(13) -0.0047(14)
C55 0.0218(17) 0.0344(18) 0.0240(16) -0.0063(14) -0.0012(13) -0.0038(14)
C56 0.0252(18) 0.0361(18) 0.0244(16) 0.0013(14) -0.0013(13) -0.0014(14)
C57 0.041(2) 0.047(2) 0.0310(19) 0.0109(17) -0.0028(16) 0.0033(18)
C58 0.042(2) 0.033(2) 0.053(2) -0.0060(18) -0.0083(19) 0.0037(17)
C59 0.032(2) 0.053(2) 0.042(2) 0.0044(18) -0.0115(17) -0.0083(18)
C60 0.043(6) 0.055(6) 0.022(6) 0.000(4) 0.012(5) 0.012(4)
C60A 0.058(7) 0.062(7) 0.037(8) -0.004(5) 0.014(6) 0.009(5)
C61 0.046(6) 0.072(5) 0.048(6) 0.011(5) 0.015(5) 0.003(4)
C61A 0.061(8) 0.078(6) 0.055(7) 0.001(5) 0.018(5) -0.007(5)
C62 0.046(6) 0.059(5) 0.036(5) -0.012(5) 0.011(4) 0.018(5)
C62A 0.060(7) 0.080(8) 0.051(7) -0.009(6) 0.015(5) 0.016(6)
C63 0.065(6) 0.070(7) 0.033(5) -0.016(6) 0.003(4) 0.021(5)
C63A 0.080(7) 0.069(8) 0.051(7) -0.014(6) 0.012(5) 0.000(6)
C64 0.040(2) 0.0220(17) 0.047(2) 0.0026(15) 0.0120(18) -0.0036(16)
C65 0.067(4) 0.050(3) 0.100(4) 0.010(3) -0.015(3) -0.036(3)
C66 0.063(3) 0.0210(18) 0.077(3) 0.0008(19) 0.028(3) -0.0021(19)
C67 0.085(4) 0.036(2) 0.056(3) 0.010(2) 0.027(3) -0.011(2)
C68 0.050(2) 0.0274(17) 0.0341(17) -0.0072(14) -0.0007(16) -0.0030(15)
C68A 0.050(2) 0.0274(17) 0.0341(17) -0.0072(14) -0.0007(16) -0.0030(15)
C69 0.066(5) 0.029(5) 0.049(6) -0.018(4) 0.008(4) -0.021(4)
C69A 0.092(7) 0.051(7) 0.083(8) -0.020(6) 0.022(6) -0.034(6)
C70 0.082(7) 0.043(6) 0.063(6) -0.004(4) -0.016(5) 0.009(5)
C70A 0.075(6) 0.037(5) 0.053(5) -0.010(4) -0.013(5) 0.023(4)
C71 0.046(7) 0.034(6) 0.046(4) -0.022(4) 0.009(4) -0.008(6)
C71A 0.056(8) 0.045(7) 0.038(3) -0.014(4) 0.002(4) -0.006(6)
C72 0.030(2) 0.0370(19) 0.0322(18) 0.0044(15) 0.0076(15) -0.0042(16)
C73 0.027(2) 0.053(2) 0.046(2) 0.0116(19) -0.0052(17) -0.0026(18)
C74 0.049(3) 0.042(2) 0.056(3) -0.012(2) 0.011(2) -0.0029(19)
C75 0.047(3) 0.039(2) 0.051(2) 0.0126(19) 0.0119(19) 0.0053(19)
C76 0.0239(18) 0.056(2) 0.0242(17) -0.0018(16) 0.0048(14) 0.0011(16)
C77 0.042(3) 0.075(3) 0.061(3) -0.004(3) 0.019(2) -0.016(2)
C78 0.031(2) 0.085(4) 0.037(2) 0.005(2) 0.0075(18) 0.006(2)
C79 0.041(3) 0.114(5) 0.032(2) -0.020(3) 0.0030(19) -0.005(3)
N1 0.0111(13) 0.0256(14) 0.0258(14) -0.0004(11) -0.0022(11) 0.0037(11)
N2 0.0192(14) 0.0211(13) 0.0209(13) -0.0009(10) -0.0013(10) -0.0032(11)
N3 0.0183(14) 0.0214(13) 0.0241(13) -0.0003(11) -0.0024(11) -0.0038(11)
N4 0.0112(13) 0.0264(14) 0.0280(14) -0.0051(12) -0.0015(11) 0.0008(11)
O1 0.0218(12) 0.0337(13) 0.0214(11) 0.0019(10) 0.0013(9) 0.0034(10)
O2 0.0120(11) 0.0313(13) 0.0231(12) 0.0032(10) 0.0009(9) 0.0060(9)
O3 0.0124(11) 0.0288(12) 0.0229(11) 0.0000(9) 0.0038(9) -0.0016(9)
O4 0.0208(12) 0.0310(12) 0.0239(11) 0.0031(9) 0.0045(9) -0.0004(10)
O5 0.0286(12) 0.0255(11) 0.0247(11) -0.0061(9) 0.0078(9) -0.0106(9)
Pt1 0.01614(9) 0.02154(8) 0.01713(8) -0.00092(5) -0.00068(5) 0.00089(6)
Pt2 0.01598(9) 0.02354(9) 0.01875(9) -0.00158(6) -0.00093(5) -0.00333(6)
C80 0.097(5) 0.059(3) 0.077(4) -0.006(3) -0.010(3) -0.031(3)
C81 0.199(11) 0.120(7) 0.151(9) 0.038(6) -0.105(8) -0.082(8)
N5 0.133(5) 0.065(3) 0.058(3) -0.003(3) -0.006(3) -0.021(3)

loop_
_atom_type_symbol
_atom_type_description
_atom_type_scat_dispersion_real
_atom_type_scat_dispersion_imag
_atom_type_scat_source
C C 0.0181 0.0091 'International Tables Vol C Tables 4.2.6.8 and 6.1.1.4'
H H 0.0000 0.0000 'International Tables Vol C Tables 4.2.6.8 and 6.1.1.4'
N N 0.0311 0.0180 'International Tables Vol C Tables 4.2.6.8 and 6.1.1.4'
O O 0.0492 0.0322 'International Tables Vol C Tables 4.2.6.8 and 6.1.1.4'
Pt Pt -4.5932 6.9264 'International Tables Vol C Tables 4.2.6.8 and 6.1.1.4'

loop_
_geom_angle_atom_site_label_1
_geom_angle_atom_site_label_2
_geom_angle_atom_site_label_3
_geom_angle
C2 C1 C6 117.8(3)
O1 C1 C2 117.6(3)
O1 C1 C6 124.6(3)
C1 C2 C56 120.4(3)
C3 C2 C1 118.0(3)
C3 C2 C56 121.6(3)
C2 C3 H3 117.4
C2 C3 C4 125.3(3)
C4 C3 H3 117.4
C3 C4 C60 120.7(6)
C3 C4 C60A 118.7(7)
C5 C4 C3 116.5(3)
C5 C4 C60 122.7(6)
C5 C4 C60A 124.5(7)
C60A C4 C60 6.3(11)
C4 C5 H5 118.8
C4 C5 C6 122.5(4)
C6 C5 H5 118.8
C5 C6 C1 119.9(3)
C5 C6 C7 115.4(3)
C7 C6 C1 124.6(3)
C6 C7 H7 116.2
N1 C7 C6 127.6(3)
N1 C7 H7 116.2
C9 C8 C13 119.3(3)
C9 C8 N1 125.2(3)
C13 C8 N1 115.5(3)
C8 C9 H9 120.1
C10 C9 C8 119.8(3)
C10 C9 H9 120.1
C9 C10 H10 119.8
C9 C10 C11 120.4(3)
C11 C10 H10 119.8
C10 C11 H11 119.9
C12 C11 C10 120.3(3)
C12 C11 H11 119.9
C11 C12 H12 119.9
C13 C12 C11 120.2(3)
C13 C12 H12 119.9
C8 C13 N2 114.3(3)
C12 C13 C8 120.0(3)
C12 C13 N2 125.7(3)
C15 C14 H14 116.9
N2 C14 H14 116.9
N2 C14 C15 126.2(3)
C14 C15 C20 125.1(3)
C16 C15 C14 116.0(3)
C16 C15 C20 118.9(3)
C15 C16 H16 118.2
C17 C16 C15 123.5(3)
C17 C16 H16 118.2
C16 C17 C18 116.8(3)
C16 C17 C21 120.4(3)
C18 C17 C21 122.5(3)
C17 C18 H18 119.4
C19 C18 C17 121.3(3)
C19 C18 H18 119.4
C18 C19 H19 118.7
C18 C19 C20 122.6(3)
C20 C19 H19 118.7
C19 C20 C15 116.7(3)
O2 C20 C15 126.3(3)
O2 C20 C19 116.9(3)
C22 C21 C17 119.5(3)
C22 C21 C26 117.8(3)
C26 C21 C17 122.6(3)
C21 C22 H22 118.6
C21 C22 C23 122.8(3)
C23 C22 H22 118.6
C22 C23 C64 122.1(3)
C24 C23 C22 117.1(3)
C24 C23 C64 120.7(3)
C23 C24 H24 118.7
C23 C24 C25 122.7(3)
C25 C24 H24 118.7
C24 C25 C29 120.6(3)
C26 C25 C24 117.9(3)
C26 C25 C29 121.4(3)
C25 C26 C21 121.6(3)
O5 C26 C21 115.2(3)
O5 C26 C25 123.2(3)
H27A C27 H27B 109.5
H27A C27 H27C 109.5
H27B C27 H27C 109.5
C29 C27 H27A 109.5
C29 C27 H27B 109.5
C29 C27 H27C 109.5
H28A C28 H28B 109.5
H28A C28 H28C 109.5
H28B C28 H28C 109.5
C29 C28 H28A 109.5
C29 C28 H28B 109.5
C29 C28 H28C 109.5
C25 C29 C27 108.3(3)
C25 C29 C28 110.3(3)
C25 C29 C30 110.1(3)
C27 C29 C28 109.6(3)
C30 C29 C27 108.2(3)
C30 C29 C28 110.3(3)
C31 C30 C29 121.4(3)
C31 C30 C35 117.5(3)
C35 C30 C29 120.9(3)
C30 C31 C32 122.0(3)
O5 C31 C30 123.0(3)
O5 C31 C32 115.0(3)
C31 C32 C39 121.8(3)
C33 C32 C31 118.0(3)
C33 C32 C39 120.2(3)
C32 C33 H33 118.9
C32 C33 C34 122.2(3)
C34 C33 H33 118.9
C33 C34 C68 120.2(3)
C35 C34 C33 117.4(3)
C35 C34 C68 122.3(3)
C30 C35 H35 118.6
C34 C35 C30 122.9(3)
C34 C35 H35 118.6
C37 C36 C41 117.2(3)
O3 C36 C37 116.3(3)
O3 C36 C41 126.5(3)
C36 C37 H37 119.2
C38 C37 C36 121.7(3)
C38 C37 H37 119.2
C37 C38 H38 119.1
C37 C38 C39 121.8(3)
C39 C38 H38 119.1
C38 C39 C32 120.3(3)
C40 C39 C32 122.3(3)
C40 C39 C38 117.5(3)
C39 C40 H40 118.7
C39 C40 C41 122.5(3)
C41 C40 H40 118.7
C36 C41 C42 125.1(3)
C40 C41 C36 119.3(3)
C40 C41 C42 115.6(3)
C41 C42 H42 117.0
N3 C42 C41 126.0(3)
N3 C42 H42 117.0
C44 C43 C48 120.0(3)
C44 C43 N3 125.2(3)
C48 C43 N3 114.8(3)
C43 C44 H44 120.0
C45 C44 C43 119.9(3)
C45 C44 H44 120.0
C44 C45 H45 120.1
C44 C45 C46 119.8(3)
C46 C45 H45 120.1
C45 C46 H46 119.5
C47 C46 C45 121.1(3)
C47 C46 H46 119.5
C46 C47 H47 120.6
C46 C47 C48 118.7(3)
C48 C47 H47 120.6
C43 C48 N4 115.2(3)
C47 C48 C43 120.3(3)
C47 C48 N4 124.5(3)
C50 C49 H49 116.2
N4 C49 H49 116.2
N4 C49 C50 127.5(3)
C51 C50 C49 115.0(3)
C51 C50 C55 120.1(3)
C55 C50 C49 124.8(3)
C50 C51 H51 118.9
C52 C51 C50 122.2(3)
C52 C51 H51 118.9
C51 C52 C53 116.8(3)
C51 C52 C76 123.0(3)
C53 C52 C76 120.2(3)
C52 C53 H53 117.5
C54 C53 C52 125.1(3)
C54 C53 H53 117.5
C53 C54 C55 117.7(3)
C53 C54 C72 122.4(3)
C55 C54 C72 119.9(3)
C50 C55 C54 118.0(3)
O4 C55 C50 124.8(3)
O4 C55 C54 117.2(3)
C57 C56 C2 111.3(3)
C57 C56 C58 107.8(3)
C58 C56 C2 109.3(3)
C59 C56 C2 110.6(3)
C59 C56 C57 107.8(3)
C59 C56 C58 109.9(3)
C56 C57 H57A 109.5
C56 C57 H57B 109.5
C56 C57 H57C 109.5
H57A C57 H57B 109.5
H57A C57 H57C 109.5
H57B C57 H57C 109.5
C56 C58 H58A 109.5
C56 C58 H58B 109.5
C56 C58 H58C 109.5
H58A C58 H58B 109.5
H58A C58 H58C 109.5
H58B C58 H58C 109.5
C56 C59 H59A 109.5
C56 C59 H59B 109.5
C56 C59 H59C 109.5
H59A C59 H59B 109.5
H59A C59 H59C 109.5
H59B C59 H59C 109.5
C4 C60 C61 110.2(9)
C4 C60 C62 113.3(12)
C4 C60 C63 105.7(10)
C61 C60 C62 111.3(9)
C61 C60 C63 111.4(9)
C62 C60 C63 104.7(9)
C4 C60A C61A 110.1(10)
C4 C60A C62A 109.9(15)
C4 C60A C63A 110.5(12)
C61A C60A C62A 105.8(10)
C61A C60A C63A 109.9(9)
C62A C60A C63A 110.5(10)
C60A C61A H61D 109.5
C60A C61A H61E 109.5
C60A C61A H61F 109.5
H61D C61A H61E 109.5
H61D C61A H61F 109.5
H61E C61A H61F 109.5
C60A C62A H62D 109.5
C60A C62A H62E 109.5
C60A C62A H62F 109.5
H62D C62A H62E 109.5
H62D C62A H62F 109.5
H62E C62A H62F 109.5
C60A C63A H63D 109.5
C60A C63A H63E 109.5
C60A C63A H63F 109.5
H63D C63A H63E 109.5
H63D C63A H63F 109.5
H63E C63A H63F 109.5
C23 C64 C65 108.5(3)
C23 C64 C66 111.6(3)
C23 C64 C67 111.3(4)
C65 C64 C67 108.5(4)
C66 C64 C65 110.6(4)
C66 C64 C67 106.3(4)
C64 C65 H65A 109.5
C64 C65 H65B 109.5
C64 C65 H65C 109.5
H65A C65 H65B 109.5
H65A C65 H65C 109.5
H65B C65 H65C 109.5
C64 C66 H66A 109.5
C64 C66 H66B 109.5
C64 C66 H66C 109.5
H66A C66 H66B 109.5
H66A C66 H66C 109.5
H66B C66 H66C 109.5
C64 C67 H67A 109.5
C64 C67 H67B 109.5
C64 C67 H67C 109.5
H67A C67 H67B 109.5
H67A C67 H67C 109.5
H67B C67 H67C 109.5
C34 C68 C69 107.9(5)
C34 C68 C71 113.1(10)
C70 C68 C34 110.6(7)
C70 C68 C69 106.3(8)
C70 C68 C71 113.2(10)
C71 C68 C69 105.1(10)
H69D C69A H69E 109.5
H69D C69A H69F 109.5
H69E C69A H69F 109.5
H70D C70A H70E 109.5
H70D C70A H70F 109.5
H70E C70A H70F 109.5
H71D C71A H71E 109.5
H71D C71A H71F 109.5
H71E C71A H71F 109.5
C54 C72 C74 110.4(3)
C54 C72 C75 111.8(3)
C73 C72 C54 110.1(3)
C73 C72 C74 110.2(3)
C73 C72 C75 107.4(3)
C75 C72 C74 106.8(4)
C72 C73 H73A 109.5
C72 C73 H73B 109.5
C72 C73 H73C 109.5
H73A C73 H73B 109.5
H73A C73 H73C 109.5
H73B C73 H73C 109.5
C72 C74 H74A 109.5
C72 C74 H74B 109.5
C72 C74 H74C 109.5
H74A C74 H74B 109.5
H74A C74 H74C 109.5
H74B C74 H74C 109.5
C72 C75 H75A 109.5
C72 C75 H75B 109.5
C72 C75 H75C 109.5
H75A C75 H75B 109.5
H75A C75 H75C 109.5
H75B C75 H75C 109.5
C52 C76 C77 109.9(3)
C78 C76 C52 111.3(3)
C78 C76 C77 107.6(4)
C79 C76 C52 109.2(3)
C79 C76 C77 108.2(4)
C79 C76 C78 110.5(4)
C76 C77 H77A 109.5
C76 C77 H77B 109.5
C76 C77 H77C 109.5
H77A C77 H77B 109.5
H77A C77 H77C 109.5
H77B C77 H77C 109.5
C76 C78 H78A 109.5
C76 C78 H78B 109.5
C76 C78 H78C 109.5
H78A C78 H78B 109.5
H78A C78 H78C 109.5
H78B C78 H78C 109.5
C76 C79 H79A 109.5
C76 C79 H79B 109.5
C76 C79 H79C 109.5
H79A C79 H79B 109.5
H79A C79 H79C 109.5
H79B C79 H79C 109.5
C7 N1 C8 124.0(3)
C7 N1 Pt1 123.0(2)
C8 N1 Pt1 113.0(2)
C13 N2 Pt1 113.8(2)
C14 N2 C13 122.1(3)
C14 N2 Pt1 124.1(2)
C42 N3 C43 122.8(3)
C42 N3 Pt2 123.6(2)
C43 N3 Pt2 113.5(2)
C48 N4 Pt2 113.1(2)
C49 N4 C48 124.0(3)
C49 N4 Pt2 122.7(3)
C1 O1 Pt1 124.7(2)
C20 O2 Pt1 122.5(2)
C36 O3 Pt2 122.5(2)
C55 O4 Pt2 124.2(2)
C26 O5 C31 119.0(2)
N1 Pt1 O1 95.28(11)
N1 Pt1 O2 179.13(10)
N2 Pt1 N1 83.36(12)
N2 Pt1 O1 178.63(10)
N2 Pt1 O2 95.84(11)
O1 Pt1 O2 85.52(10)
N3 Pt2 N4 83.33(12)
N3 Pt2 O3 96.24(11)
N3 Pt2 O4 178.07(10)
N4 Pt2 O3 179.54(11)
N4 Pt2 O4 95.90(11)
O4 Pt2 O3 84.53(10)
N5 C80 C81 179.0(9)
C80 C81 H81A 109.5
C80 C81 H81B 109.5
C80 C81 H81C 109.5
H81A C81 H81B 109.5
H81A C81 H81C 109.5
H81B C81 H81C 109.5

loop_
_geom_bond_atom_site_label_1
_geom_bond_atom_site_label_2
_geom_bond_distance
C1 C2 1.439(5)
C1 C6 1.439(5)
C1 O1 1.307(4)
C2 C3 1.374(5)
C2 C56 1.544(5)
C3 H3 0.9500
C3 C4 1.410(5)
C4 C5 1.368(5)
C4 C60 1.535(8)
C4 C60A 1.533(8)
C5 H5 0.9500
C5 C6 1.413(5)
C6 C7 1.422(5)
C7 H7 0.9500
C7 N1 1.306(5)
C8 C9 1.399(5)
C8 C13 1.408(5)
C8 N1 1.413(4)
C9 H9 0.9500
C9 C10 1.381(5)
C10 H10 0.9500
C10 C11 1.386(5)
C11 H11 0.9500
C11 C12 1.382(5)
C12 H12 0.9500
C12 C13 1.378(5)
C13 N2 1.425(4)
C14 H14 0.9500
C14 C15 1.423(5)
C14 N2 1.304(4)
C15 C16 1.415(5)
C15 C20 1.431(5)
C16 H16 0.9500
C16 C17 1.376(5)
C17 C18 1.419(4)
C17 C21 1.490(4)
C18 H18 0.9500
C18 C19 1.368(5)
C19 H19 0.9500
C19 C20 1.417(5)
C20 O2 1.305(4)
C21 C22 1.387(5)
C21 C26 1.404(4)
C22 H22 0.9500
C22 C23 1.394(5)
C23 C24 1.392(5)
C23 C64 1.521(5)
C24 H24 0.9500
C24 C25 1.394(5)
C25 C26 1.391(4)
C25 C29 1.526(4)
C26 O5 1.368(4)
C27 H27A 0.9800
C27 H27B 0.9800
C27 H27C 0.9800
C27 C29 1.543(5)
C28 H28A 0.9800
C28 H28B 0.9800
C28 H28C 0.9800
C28 C29 1.546(5)
C29 C30 1.528(4)
C30 C31 1.390(4)
C30 C35 1.401(5)
C31 C32 1.403(4)
C31 O5 1.373(4)
C32 C33 1.394(5)
C32 C39 1.481(4)
C33 H33 0.9500
C33 C34 1.400(5)
C34 C35 1.388(5)
C34 C68 1.528(4)
C35 H35 0.9500
C36 C37 1.420(5)
C36 C41 1.430(5)
C36 O3 1.294(4)
C37 H37 0.9500
C37 C38 1.362(5)
C38 H38 0.9500
C38 C39 1.421(5)
C39 C40 1.374(5)
C40 H40 0.9500
C40 C41 1.417(5)
C41 C42 1.433(5)
C42 H42 0.9500
C42 N3 1.302(5)
C43 C44 1.389(5)
C43 C48 1.396(5)
C43 N3 1.426(4)
C44 H44 0.9500
C44 C45 1.379(5)
C45 H45 0.9500
C45 C46 1.391(6)
C46 H46 0.9500
C46 C47 1.388(5)
C47 H47 0.9500
C47 C48 1.390(5)
C48 N4 1.424(4)
C49 H49 0.9500
C49 C50 1.439(5)
C49 N4 1.293(5)
C50 C51 1.417(5)
C50 C55 1.429(5)
C51 H51 0.9500
C51 C52 1.360(5)
C52 C53 1.412(5)
C52 C76 1.535(5)
C53 H53 0.9500
C53 C54 1.377(5)
C54 C55 1.440(5)
C54 C72 1.534(5)
C55 O4 1.309(4)
C56 C57 1.525(5)
C56 C58 1.529(5)
C56 C59 1.520(5)
C57 H57A 0.9800
C57 H57B 0.9800
C57 H57C 0.9800
C58 H58A 0.9800
C58 H58B 0.9800
C58 H58C 0.9800
C59 H59A 0.9800
C59 H59B 0.9800
C59 H59C 0.9800
C60 C61 1.537(9)
C60 C62 1.546(8)
C60 C63 1.547(9)
C60A C61A 1.542(9)
C60A C62A 1.544(9)
C60A C63A 1.547(9)
C61 H61A 0.9800
C61 H61B 0.9800
C61 H61C 0.9800
C61A H61D 0.9800
C61A H61E 0.9800
C61A H61F 0.9800
C62 H62A 0.9800
C62 H62B 0.9800
C62 H62C 0.9800
C62A H62D 0.9800
C62A H62E 0.9800
C62A H62F 0.9800
C63 H63A 0.9800
C63 H63B 0.9800
C63 H63C 0.9800
C63A H63D 0.9800
C63A H63E 0.9800
C63A H63F 0.9800
C64 C65 1.530(7)
C64 C66 1.525(5)
C64 C67 1.537(6)
C65 H65A 0.9800
C65 H65B 0.9800
C65 H65C 0.9800
C66 H66A 0.9800
C66 H66B 0.9800
C66 H66C 0.9800
C67 H67A 0.9800
C67 H67B 0.9800
C67 H67C 0.9800
C68 C69 1.567(8)
C68 C70 1.523(8)
C68 C71 1.531(8)
C69 H69A 0.9800
C69 H69B 0.9800
C69 H69C 0.9800
C69A H69D 0.9800
C69A H69E 0.9800
C69A H69F 0.9800
C70 H70A 0.9800
C70 H70B 0.9800
C70 H70C 0.9800
C70A H70D 0.9800
C70A H70E 0.9800
C70A H70F 0.9800
C71 H71A 0.9800
C71 H71B 0.9800
C71 H71C 0.9800
C71A H71D 0.9800
C71A H71E 0.9800
C71A H71F 0.9800
C72 C73 1.527(6)
C72 C74 1.547(6)
C72 C75 1.536(5)
C73 H73A 0.9800
C73 H73B 0.9800
C73 H73C 0.9800
C74 H74A 0.9800
C74 H74B 0.9800
C74 H74C 0.9800
C75 H75A 0.9800
C75 H75B 0.9800
C75 H75C 0.9800
C76 C77 1.561(7)
C76 C78 1.522(6)
C76 C79 1.507(6)
C77 H77A 0.9800
C77 H77B 0.9800
C77 H77C 0.9800
C78 H78A 0.9800
C78 H78B 0.9800
C78 H78C 0.9800
C79 H79A 0.9800
C79 H79B 0.9800
C79 H79C 0.9800
N1 Pt1 1.966(3)
N2 Pt1 1.950(3)
N3 Pt2 1.952(3)
N4 Pt2 1.962(3)
O1 Pt1 1.983(2)
O2 Pt1 2.000(2)
O3 Pt2 1.996(2)
O4 Pt2 1.981(2)
C80 C81 1.453(10)
C80 N5 1.134(8)
C81 H81A 0.9800
C81 H81B 0.9800
C81 H81C 0.9800

loop_
_platon_squeeze_void_nr
_platon_squeeze_void_average_x
_platon_squeeze_void_average_y
_platon_squeeze_void_average_z
_platon_squeeze_void_volume
_platon_squeeze_void_count_electrons
_platon_squeeze_void_content
1 0.000 0.500 0.500 521 94 ' '
2 0.187 0.923 0.432 10 1 ' '
3 0.500 0.500 1.000 121 31 ' '
4 0.812 0.077 0.568 10 1 ' '
